data_4507400
loop_
_publ_author_name
'Sreevidya, Thekku Veedu'
'Cao, Deng-Ke'
'Lavy, Tali'
'Botoshansky, Mark'
'Kaftory, Menahem'

_publ_section_title
;
 Unexpected Molecular Flip in Solid-State Photodimerization
;
_journal_issue 2
_journal_name_full 'Crystal Growth &amp; Design'
_journal_page_first 936
_journal_paper_doi 10.1021/cg3016707
_journal_volume 13
_journal_year 2013
_chemical_formula_moiety 'C30 H22 O2, 2(C5 H5 N O)'
_chemical_formula_sum 'C40 H32 N2 O4'
_chemical_formula_weight 604.68
_chemical_name_systematic
; 
 1,1,6,6-Tetraphenyl-2,4-hexadiyne-1,6-diol : 2(2(1H)-pyridone) 
;
_space_group_IT_number 2
_symmetry_cell_setting triclinic
_symmetry_space_group_name_Hall '-P 1'
_symmetry_space_group_name_H-M 'P -1'
_atom_sites_solution_hydrogens geom
_atom_sites_solution_primary direct
_atom_sites_solution_secondary difmap
_audit_creation_method SHELXL-97
_cell_angle_alpha 87.69(2)
_cell_angle_beta 76.13(2)
_cell_angle_gamma 85.27(2)
_cell_formula_units_Z 1
_cell_length_a 7.7430(10)
_cell_length_b 7.751(2)
_cell_length_c 13.459(3)
_cell_measurement_reflns_used 7220
_cell_measurement_temperature 293(2)
_cell_measurement_theta_max 25.32
_cell_measurement_theta_min 2.06
_cell_volume 781.4(3)
_computing_cell_refinement 'DENZO HKL2000 (Otwinowski & Minor 1997)'
_computing_data_collection 'Collect (Nonius, 2006)'
_computing_data_reduction 'DENZO HKL2000 (Otwinowski & Minor 1997)'
_computing_molecular_graphics 'Ortep-3 for Windows (Farrugia, 1999)'
_computing_structure_refinement 'SHELXL-97 (Sheldrick, 1997)'
_computing_structure_solution 'SHELXS-97 (Sheldrick, 1990)'
_diffrn_ambient_temperature 293(2)
_diffrn_measured_fraction_theta_full 0.964
_diffrn_measured_fraction_theta_max 0.964
_diffrn_measurement_device_type 'Nonius KappaCCD'
_diffrn_measurement_method 'phi- and omega-scans'
_diffrn_radiation_monochromator graphite
_diffrn_radiation_source 'fine-focus sealed tube'
_diffrn_radiation_type MoK\a
_diffrn_radiation_wavelength 0.71073
_diffrn_reflns_av_R_equivalents 0.0660
_diffrn_reflns_av_sigmaI/netI 0.0520
_diffrn_reflns_limit_h_max 9
_diffrn_reflns_limit_h_min 0
_diffrn_reflns_limit_k_max 9
_diffrn_reflns_limit_k_min -8
_diffrn_reflns_limit_l_max 16
_diffrn_reflns_limit_l_min -15
_diffrn_reflns_number 7220
_diffrn_reflns_theta_full 25.02
_diffrn_reflns_theta_max 25.02
_diffrn_reflns_theta_min 1.56
_diffrn_standards_decay_% none
_diffrn_standards_number none
_exptl_absorpt_coefficient_mu 0.083
_exptl_absorpt_correction_type none
_exptl_absorpt_process_details none
_exptl_crystal_colour colorless
_exptl_crystal_density_diffrn 1.285
_exptl_crystal_density_method 'not measured'
_exptl_crystal_description plate
_exptl_crystal_F_000 318
_exptl_crystal_size_max 0.30
_exptl_crystal_size_mid 0.20
_exptl_crystal_size_min 0.01
_refine_diff_density_max 0.328
_refine_diff_density_min -0.225
_refine_diff_density_rms 0.044
_refine_ls_extinction_method none
_refine_ls_goodness_of_fit_ref 0.971
_refine_ls_hydrogen_treatment constr
_refine_ls_matrix_type full
_refine_ls_number_parameters 256
_refine_ls_number_reflns 2660
_refine_ls_number_restraints 0
_refine_ls_restrained_S_all 0.971
_refine_ls_R_factor_all 0.1090
_refine_ls_R_factor_gt 0.0657
_refine_ls_shift/su_max 0.015
_refine_ls_shift/su_mean 0.002
_refine_ls_structure_factor_coef Fsqd
_refine_ls_weighting_details 'calc w=1/[\s^2^(Fo^2^)+(0.1400P)^2^+0.0389P] where P=(Fo^2^+2Fc^2^)/3'
_refine_ls_weighting_scheme calc
_refine_ls_wR_factor_gt 0.1826
_refine_ls_wR_factor_ref 0.2059
_reflns_number_gt 1727
_reflns_number_total 2660
_reflns_threshold_expression >2sigma(I)
_cod_data_source_file cg3016707_si_004.cif
_cod_data_source_block I-c_40hrs
_cod_database_code 4507400

loop_
_symmetry_equiv_pos_as_xyz
'x, y, z'
'-x, -y, -z'

loop_
_atom_site_label
_atom_site_type_symbol
_atom_site_fract_x
_atom_site_fract_y
_atom_site_fract_z
_atom_site_U_iso_or_equiv
_atom_site_adp_type
_atom_site_occupancy
_atom_site_symmetry_multiplicity
_atom_site_calc_flag
_atom_site_refinement_flags
O1 O 0.3265(2) 1.1355(2) 0.23679(14) 0.0517(6) Uani 1 1 d .
H1 H 0.3993 1.0949 0.2684 0.15(2) Uiso 1 1 calc R
C1 C 0.0346(4) 1.0050(4) 0.4483(2) 0.0515(7) Uani 1 1 d .
C2 C 0.0946(4) 1.0154(3) 0.3583(2) 0.0485(7) Uani 1 1 d .
C3 C 0.1862(3) 1.0247(3) 0.24934(18) 0.0409(6) Uani 1 1 d .
C4 C 0.0631(3) 1.1028(3) 0.18325(18) 0.0398(6) Uani 1 1 d .
C5 C -0.1178(4) 1.1292(4) 0.2196(2) 0.0573(8) Uani 1 1 d .
H5 H -0.1702 1.0994 0.2871 0.043(7) Uiso 1 1 calc R
C6 C -0.2222(4) 1.2000(5) 0.1564(3) 0.0704(10) Uani 1 1 d .
H6 H -0.3452 1.2161 0.1811 0.077(10) Uiso 1 1 calc R
C7 C -0.1472(4) 1.2460(4) 0.0589(3) 0.0649(9) Uani 1 1 d .
H7 H -0.2179 1.2970 0.0171 0.081(10) Uiso 1 1 calc R
C8 C 0.0333(4) 1.2176(4) 0.0213(2) 0.0579(8) Uani 1 1 d .
H8 H 0.0851 1.2470 -0.0463 0.079(10) Uiso 1 1 calc R
C9 C 0.1368(4) 1.1463(4) 0.08333(19) 0.0484(7) Uani 1 1 d .
H9 H 0.2592 1.1269 0.0575 0.063(9) Uiso 1 1 calc R
C10 C 0.2551(3) 0.8444(3) 0.21246(17) 0.0393(6) Uani 1 1 d .
C11 C 0.4285(3) 0.8094(4) 0.1592(2) 0.0507(7) Uani 1 1 d .
H11 H 0.5071 0.8965 0.1472 0.065(9) Uiso 1 1 calc R
C12 C 0.4863(4) 0.6455(4) 0.1236(2) 0.0574(8) Uani 1 1 d .
H12 H 0.6037 0.6229 0.0870 0.079(10) Uiso 1 1 calc R
C13 C 0.3735(4) 0.5167(4) 0.1413(2) 0.0567(8) Uani 1 1 d .
H13 H 0.4137 0.4060 0.1176 0.073(10) Uiso 1 1 calc R
C14 C 0.2003(4) 0.5504(4) 0.1943(2) 0.0574(8) Uani 1 1 d .
H14 H 0.1222 0.4628 0.2060 0.066(9) Uiso 1 1 calc R
C15 C 0.1423(4) 0.7114(4) 0.2296(2) 0.0497(7) Uani 1 1 d .
H15 H 0.0247 0.7327 0.2660 0.080(10) Uiso 1 1 calc R
O2 O 0.4753(4) 0.1408(5) 0.3971(2) 0.0984(11) Uani 1 1 d .
N1B N 0.4828(13) 0.2743(9) 0.5457(5) 0.098(2) Uani 0.707(13) 1 d P
H1NB H 0.5294 0.1802 0.5676 0.118 Uiso 0.707(13) 1 d PR
C16B C 0.4531(9) 0.2822(12) 0.4533(4) 0.0642(19) Uani 0.707(13) 1 d P
C17B C 0.3942(13) 0.4565(12) 0.4196(6) 0.090(2) Uani 0.707(13) 1 d P
H17B H 0.3428 0.4475 0.3603 0.108 Uiso 0.707(13) 1 d PR
C18B C 0.2570(7) 0.5161(10) 0.5073(7) 0.161(3) Uani 1 1 d .
H18B H 0.1490 0.5633 0.4957 0.194 Uiso 0.707(13) 1 d PR
C19B C 0.2740(9) 0.5049(10) 0.5976(7) 0.143(3) Uani 1 1 d .
H19B H 0.1869 0.5486 0.6529 0.172 Uiso 0.707(13) 1 d PR
C20B C 0.4377(14) 0.4258(9) 0.6088(4) 0.109(4) Uani 0.707(13) 1 d P
H20B H 0.4243 0.3878 0.6804 0.131 Uiso 0.707(13) 1 d PR
N1A N 0.4245(19) 0.179(4) 0.5594(12) 0.100(6) Uani 0.293(13) 1 d P
H1NA H 0.4898 0.0922 0.5752 0.120 Uiso 0.293(13) 1 d PR
C16A C 0.407(3) 0.193(3) 0.4585(19) 0.085(6) Uani 0.293(13) 1 d P
C17A C 0.317(3) 0.369(3) 0.4463(17) 0.101(7) Uani 0.293(13) 1 d P
H17A H 0.3137 0.3921 0.3785 0.122 Uiso 0.293(13) 1 d PR
C20A C 0.343(3) 0.301(5) 0.6392(15) 0.183(17) Uani 0.293(13) 1 d P
H20A H 0.3276 0.2744 0.7086 0.220 Uiso 0.293(13) 1 d PR
H18A H 0.1902 0.6145 0.4904 0.220 Uiso 0.29 1 d P
H19A H 0.2501 0.6033 0.6404 0.220 Uiso 0.29 1 d P

loop_
_atom_site_aniso_label
_atom_site_aniso_U_11
_atom_site_aniso_U_22
_atom_site_aniso_U_33
_atom_site_aniso_U_23
_atom_site_aniso_U_13
_atom_site_aniso_U_12
O1 0.0594(12) 0.0478(12) 0.0518(11) 0.0035(9) -0.0202(9) -0.0090(9)
C1 0.0627(18) 0.0491(17) 0.0400(14) -0.0017(12) -0.0108(13) 0.0078(13)
C2 0.0606(17) 0.0420(17) 0.0421(16) -0.0011(12) -0.0137(13) 0.0050(12)
C3 0.0494(15) 0.0357(15) 0.0372(14) 0.0011(11) -0.0103(11) -0.0016(11)
C4 0.0494(15) 0.0303(14) 0.0399(14) -0.0028(10) -0.0119(11) 0.0010(10)
C5 0.0518(17) 0.063(2) 0.0517(18) 0.0055(14) -0.0048(13) 0.0040(14)
C6 0.0481(19) 0.084(3) 0.078(2) 0.0060(19) -0.0194(15) 0.0139(15)
C7 0.070(2) 0.062(2) 0.070(2) 0.0081(16) -0.0368(17) 0.0063(15)
C8 0.069(2) 0.061(2) 0.0458(17) 0.0098(14) -0.0201(14) -0.0034(15)
C9 0.0490(16) 0.0545(18) 0.0401(15) 0.0020(13) -0.0092(12) 0.0008(12)
C10 0.0476(14) 0.0369(15) 0.0327(13) 0.0022(10) -0.0114(11) 0.0044(11)
C11 0.0459(15) 0.0498(19) 0.0521(16) 0.0007(13) -0.0048(12) 0.0001(13)
C12 0.0571(18) 0.054(2) 0.0547(17) -0.0015(14) -0.0068(14) 0.0148(15)
C13 0.077(2) 0.0404(18) 0.0499(17) -0.0018(13) -0.0165(14) 0.0145(15)
C14 0.074(2) 0.0371(18) 0.0595(18) 0.0060(13) -0.0138(15) -0.0033(15)
C15 0.0512(16) 0.0407(17) 0.0531(16) 0.0002(13) -0.0064(13) 0.0016(13)
O2 0.089(2) 0.149(3) 0.0610(18) -0.0070(18) -0.0325(15) 0.0111(19)
N1B 0.158(6) 0.091(4) 0.062(3) 0.011(3) -0.058(4) -0.018(4)
C16B 0.068(4) 0.088(5) 0.045(3) -0.006(3) -0.026(2) -0.014(4)
C17B 0.102(6) 0.106(6) 0.075(4) 0.004(4) -0.053(4) 0.008(4)
C18B 0.082(4) 0.208(8) 0.212(8) -0.090(7) -0.067(5) 0.019(4)
C19B 0.085(4) 0.161(6) 0.160(6) -0.060(5) 0.035(4) -0.036(4)
C20B 0.203(10) 0.096(5) 0.032(3) 0.004(3) -0.033(4) -0.019(6)
N1A 0.071(8) 0.16(2) 0.068(9) -0.038(11) -0.016(6) 0.011(9)
C16A 0.056(10) 0.087(15) 0.120(18) -0.020(13) -0.040(10) 0.006(9)
C17A 0.085(13) 0.118(19) 0.101(13) -0.010(12) -0.033(10) 0.029(12)
C20A 0.156(19) 0.34(4) 0.071(11) -0.017(18) -0.006(11) -0.17(3)

loop_
_atom_type_symbol
_atom_type_description
_atom_type_scat_dispersion_real
_atom_type_scat_dispersion_imag
_atom_type_scat_source
C C 0.0033 0.0016 'International Tables Vol C Tables 4.2.6.8 and 6.1.1.4'
H H 0.0000 0.0000 'International Tables Vol C Tables 4.2.6.8 and 6.1.1.4'
N N 0.0061 0.0033 'International Tables Vol C Tables 4.2.6.8 and 6.1.1.4'
O O 0.0106 0.0060 'International Tables Vol C Tables 4.2.6.8 and 6.1.1.4'

loop_
_geom_angle_atom_site_label_1
_geom_angle_atom_site_label_2
_geom_angle_atom_site_label_3
_geom_angle
_geom_angle_site_symmetry_1
_geom_angle_site_symmetry_3
C3 O1 H1 109.5 . .
C2 C1 C1 179.4(4) . 2_576
C1 C2 C3 174.3(3) . .
O1 C3 C2 108.9(2) . .
O1 C3 C10 111.5(2) . .
C2 C3 C10 109.3(2) . .
O1 C3 C4 106.30(19) . .
C2 C3 C4 112.2(2) . .
C10 C3 C4 108.64(19) . .
C9 C4 C5 118.8(2) . .
C9 C4 C3 118.5(2) . .
C5 C4 C3 122.7(2) . .
C6 C5 C4 120.1(3) . .
C6 C5 H5 119.9 . .
C4 C5 H5 119.9 . .
C7 C6 C5 120.4(3) . .
C7 C6 H6 119.8 . .
C5 C6 H6 119.8 . .
C6 C7 C8 119.9(3) . .
C6 C7 H7 120.0 . .
C8 C7 H7 120.0 . .
C9 C8 C7 119.8(3) . .
C9 C8 H8 120.1 . .
C7 C8 H8 120.1 . .
C8 C9 C4 120.9(3) . .
C8 C9 H9 119.5 . .
C4 C9 H9 119.5 . .
C11 C10 C15 118.3(2) . .
C11 C10 C3 121.3(2) . .
C15 C10 C3 120.4(2) . .
C10 C11 C12 120.2(3) . .
C10 C11 H11 119.9 . .
C12 C11 H11 119.9 . .
C13 C12 C11 120.6(3) . .
C13 C12 H12 119.7 . .
C11 C12 H12 119.7 . .
C12 C13 C14 119.7(3) . .
C12 C13 H13 120.2 . .
C14 C13 H13 120.2 . .
C15 C14 C13 120.1(3) . .
C15 C14 H14 119.9 . .
C13 C14 H14 119.9 . .
C14 C15 C10 121.2(3) . .
C14 C15 H15 119.4 . .
C10 C15 H15 119.4 . .
C16A O2 C16B 36.0(15) . .
N1A N1B C16B 89.9(13) . .
N1A N1B C20B 123.0(15) . .
C16B N1B C20B 119.2(6) . .
N1A N1B C20A 71.8(16) . .
C16B N1B C20A 123.8(13) . .
C20B N1B C20A 51.2(13) . .
N1A N1B C16A 60.4(14) . .
C16B N1B C16A 29.6(8) . .
C20B N1B C16A 136.0(9) . .
C20A N1B C16A 111.2(11) . .
N1A N1B H1NB 57.9 . .
C16B N1B H1NB 120.0 . .
C20B N1B H1NB 120.8 . .
C20A N1B H1NB 94.6 . .
C16A N1B H1NB 98.4 . .
N1A N1B H1NA 33.2 . .
C16B N1B H1NA 106.2 . .
C20B N1B H1NA 129.8 . .
C20A N1B H1NA 86.8 . .
C16A N1B H1NA 79.2 . .
H1NB N1B H1NA 25.0 . .
C16A C16B C17A 93(2) . .
C16A C16B N1B 96(2) . .
C17A C16B N1B 114.5(12) . .
C16A C16B O2 45.0(18) . .
C17A C16B O2 110.5(11) . .
N1B C16B O2 120.9(7) . .
C16A C16B C17B 130.6(17) . .
C17A C16B C17B 39.4(11) . .
N1B C16B C17B 114.8(7) . .
O2 C16B C17B 124.3(5) . .
C16A C16B N1A 62(2) . .
C17A C16B N1A 111.0(13) . .
N1B C16B N1A 34.0(6) . .
O2 C16B N1A 94.7(8) . .
C17B C16B N1A 135.1(9) . .
C17A C17B C18B 68.7(16) . .
C17A C17B C16B 55.5(14) . .
C18B C17B C16B 102.9(7) . .
C17A C17B C20B 163.6(17) . 2_666
C18B C17B C20B 113.7(7) . 2_666
C16B C17B C20B 109.2(6) . 2_666
C17A C17B H17B 82.3 . .
C18B C17B H17B 110.1 . .
C16B C17B H17B 110.0 . .
C20B C17B H17B 110.5 2_666 .
C17A C17B H17A 53.9 . .
C18B C17B H17A 99.9 . .
C16B C17B H17A 87.1 . .
C20B C17B H17A 137.0 2_666 .
H17B C17B H17A 28.8 . .
C19B C18B C17B 124.0(6) . .
C19B C18B C17A 116.7(12) . .
C17B C18B C17A 38.5(9) . .
C19B C18B H18B 118.3 . .
C17B C18B H18B 117.8 . .
C17A C18B H18B 109.8 . .
C19B C18B H18A 116.2 . .
C17B C18B H18A 111.2 . .
C17A C18B H18A 126.4 . .
H18B C18B H18A 32.5 . .
C18B C19B C20B 114.6(5) . .
C18B C19B C20A 116.2(9) . .
C20B C19B C20A 45.6(7) . .
C18B C19B H19B 123.0 . .
C20B C19B H19B 122.4 . .
C20A C19B H19B 104.7 . .
C18B C19B H19A 121.2 . .
C20B C19B H19A 106.0 . .
C20A C19B H19A 122.6 . .
H19B C19B H19A 41.1 . .
C20A C20B C19B 81.6(18) . .
C20A C20B N1B 64.9(13) . .
C19B C20B N1B 109.1(6) . .
C20A C20B C17B 161.8(19) . 2_666
C19B C20B C17B 116.5(6) . 2_666
N1B C20B C17B 107.5(7) . 2_666
C20A C20B H20B 62.9 . .
C19B C20B H20B 108.3 . .
N1B C20B H20B 108.1 . .
C17B C20B H20B 107.0 2_666 .
N1B N1A C16A 86.0(18) . .
N1B N1A C20A 72.7(17) . .
C16A N1A C20A 125(2) . .
N1B N1A C16B 56.1(14) . .
C16A N1A C16B 30.1(9) . .
C20A N1A C16B 107.4(19) . .
N1B N1A H1NB 59.5 . .
C16A N1A H1NB 116.1 . .
C20A N1A H1NB 95.8 . .
C16B N1A H1NB 98.0 . .
N1B N1A H1NA 112.4 . .
C16A N1A H1NA 117.5 . .
C20A N1A H1NA 117.5 . .
C16B N1A H1NA 127.3 . .
H1NB N1A H1NA 53.2 . .
C16B C16A O2 99(3) . .
C16B C16A N1A 88(2) . .
O2 C16A N1A 131.9(18) . .
C16B C16A N1B 54.8(15) . .
O2 C16A N1B 126.9(16) . .
N1A C16A N1B 33.5(10) . .
C16B C16A C17A 54.6(16) . .
O2 C16A C17A 116(2) . .
N1A C16A C17A 106.7(19) . .
N1B C16A C17A 87.0(15) . .
C17B C17A C16B 85.1(18) . .
C17B C17A C18B 72.8(19) . .
C16B C17A C18B 120.5(17) . .
C17B C17A C16A 115(2) . .
C16B C17A C16A 32.0(10) . .
C18B C17A C16A 137(2) . .
C17B C17A H17B 50.1 . .
C16B C17A H17B 109.7 . .
C18B C17A H17B 97.0 . .
C16A C17A H17B 121.3 . .
C17B C17A H17A 71.0 . .
C16B C17A H17A 111.9 . .
C18B C17A H17A 111.4 . .
C16A C17A H17A 111.1 . .
H17B C17A H17A 21.4 . .
C20B C20A N1B 63.9(9) . .
C20B C20A N1A 99.4(16) . .
N1B C20A N1A 35.4(10) . .
C20B C20A C19B 52.8(17) . .
N1B C20A C19B 92.5(15) . .
N1A C20A C19B 115.8(16) . .
C20B C20A H20B 47.2 . .
N1B C20A H20B 96.5 . .
N1A C20A H20B 124.5 . .
C19B C20A H20B 80.9 . .
C20B C20A H20A 114.3 . .
N1B C20A H20A 137.4 . .
N1A C20A H20A 123.2 . .
C19B C20A H20A 121.0 . .
H20B C20A H20A 67.2 . .

loop_
_geom_bond_atom_site_label_1
_geom_bond_atom_site_label_2
_geom_bond_distance
_geom_bond_site_symmetry_2
O1 C3 1.414(3) .
O1 H1 0.8200 .
C1 C2 1.191(3) .
C1 C1 1.367(5) 2_576
C2 C3 1.470(4) .
C3 C10 1.513(3) .
C3 C4 1.528(3) .
C4 C9 1.370(3) .
C4 C5 1.369(4) .
C5 C6 1.377(4) .
C5 H5 0.9300 .
C6 C7 1.349(4) .
C6 H6 0.9300 .
C7 C8 1.370(4) .
C7 H7 0.9300 .
C8 C9 1.362(4) .
C8 H8 0.9300 .
C9 H9 0.9300 .
C10 C11 1.373(4) .
C10 C15 1.383(4) .
C11 C12 1.377(4) .
C11 H11 0.9300 .
C12 C13 1.357(4) .
C12 H12 0.9300 .
C13 C14 1.369(4) .
C13 H13 0.9300 .
C14 C15 1.355(4) .
C14 H14 0.9300 .
C15 H15 0.9300 .
O2 C16A 0.95(2) .
O2 C16B 1.333(9) .
N1B N1A 0.89(2) .
N1B C16B 1.315(8) .
N1B C20B 1.447(9) .
N1B C20A 1.46(2) .
N1B C16A 1.60(2) .
N1B H1NB 0.8600 .
N1B H1NA 1.4511 .
C16B C16A 0.79(2) .
C16B C17A 1.223(19) .
C16B C17B 1.479(11) .
C16B N1A 1.58(2) .
C17B C17A 0.94(2) .
C17B C18B 1.448(11) .
C17B C20B 1.613(16) 2_666
C17B H17B 0.9800 .
C17B H17A 1.0875 .
C18B C19B 1.253(9) .
C18B C17A 1.41(2) .
C18B H18B 0.9300 .
C18B H18A 0.9370 .
C19B C20B 1.400(11) .
C19B C20A 1.74(4) .
C19B H19B 0.9300 .
C19B H19A 0.9536 .
C20B C20A 1.26(3) .
C20B C17B 1.613(16) 2_666
C20B H20B 0.9800 .
N1A C16A 1.40(3) .
N1A C20A 1.45(3) .
N1A H1NB 0.8462 .
N1A H1NA 0.8600 .
C16A C17A 1.50(3) .
C17A H17B 1.2660 .
C17A H17A 0.9300 .
C20A H20B 1.1902 .
C20A H20A 0.9300 .

loop_
_geom_torsion_atom_site_label_1
_geom_torsion_atom_site_label_2
_geom_torsion_atom_site_label_3
_geom_torsion_atom_site_label_4
_geom_torsion
_geom_torsion_site_symmetry_1
_geom_torsion_site_symmetry_4
C1 C1 C2 C3 107(36) 2_576 .
C1 C2 C3 O1 -49(3) . .
C1 C2 C3 C10 73(3) . .
C1 C2 C3 C4 -167(3) . .
O1 C3 C4 C9 50.2(3) . .
C2 C3 C4 C9 169.2(2) . .
C10 C3 C4 C9 -69.8(3) . .
O1 C3 C4 C5 -130.5(3) . .
C2 C3 C4 C5 -11.5(3) . .
C10 C3 C4 C5 109.5(3) . .
C9 C4 C5 C6 -0.6(4) . .
C3 C4 C5 C6 -179.9(3) . .
C4 C5 C6 C7 -1.0(5) . .
C5 C6 C7 C8 1.9(5) . .
C6 C7 C8 C9 -1.4(5) . .
C7 C8 C9 C4 -0.2(4) . .
C5 C4 C9 C8 1.2(4) . .
C3 C4 C9 C8 -179.5(2) . .
O1 C3 C10 C11 -9.6(3) . .
C2 C3 C10 C11 -130.2(3) . .
C4 C3 C10 C11 107.1(3) . .
O1 C3 C10 C15 172.0(2) . .
C2 C3 C10 C15 51.5(3) . .
C4 C3 C10 C15 -71.2(3) . .
C15 C10 C11 C12 0.5(4) . .
C3 C10 C11 C12 -177.9(2) . .
C10 C11 C12 C13 -0.6(4) . .
C11 C12 C13 C14 0.6(4) . .
C12 C13 C14 C15 -0.6(4) . .
C13 C14 C15 C10 0.5(4) . .
C11 C10 C15 C14 -0.5(4) . .
C3 C10 C15 C14 177.9(2) . .
N1A N1B C16B C16A -5(2) . .
C20B N1B C16B C16A -133.3(17) . .
C20A N1B C16B C16A -73(3) . .
N1A N1B C16B C17A 91.7(18) . .
C20B N1B C16B C17A -36.8(18) . .
C20A N1B C16B C17A 24(2) . .
C16A N1B C16B C17A 96(2) . .
N1A N1B C16B O2 -44.5(16) . .
C20B N1B C16B O2 -172.9(7) . .
C20A N1B C16B O2 -112.3(18) . .
C16A N1B C16B O2 -39.7(15) . .
N1A N1B C16B C17B 135.3(14) . .
C20B N1B C16B C17B 6.8(11) . .
C20A N1B C16B C17B 67.4(19) . .
C16A N1B C16B C17B 140(2) . .
C20B N1B C16B N1A -128.5(19) . .
C20A N1B C16B N1A -68(2) . .
C16A N1B C16B N1A 5(2) . .
C16A O2 C16B C17A -74(2) . .
C16A O2 C16B N1B 64(2) . .
C16A O2 C16B C17B -116(2) . .
C16A O2 C16B N1A 41(2) . .
C16A C16B C17B C17A 24(3) . .
N1B C16B C17B C17A -99.1(18) . .
O2 C16B C17B C17A 80.6(19) . .
N1A C16B C17B C17A -65(2) . .
C16A C16B C17B C18B 76(3) . .
C17A C16B C17B C18B 52.4(17) . .
N1B C16B C17B C18B -46.6(9) . .
O2 C16B C17B C18B 133.1(7) . .
N1A C16B C17B C18B -12.7(14) . .
C16A C16B C17B C20B -163(3) . 2_666
C17A C16B C17B C20B 174(2) . 2_666
N1B C16B C17B C20B 74.5(8) . 2_666
O2 C16B C17B C20B -105.8(7) . 2_666
N1A C16B C17B C20B 108.4(12) . 2_666
C17A C17B C18B C19B 91.4(18) . .
C16B C17B C18B C19B 46.9(11) . .
C20B C17B C18B C19B -71.1(11) 2_666 .
C16B C17B C18B C17A -44.5(14) . .
C20B C17B C18B C17A -162.5(18) 2_666 .
C17B C18B C19B C20B -1.2(12) . .
C17A C18B C19B C20B 43.0(15) . .
C17B C18B C19B C20A -51.9(13) . .
C17A C18B C19B C20A -7.8(16) . .
C18B C19B C20B C20A -103.3(11) . .
C18B C19B C20B N1B -43.6(9) . .
C20A C19B C20B N1B 59.7(10) . .
C18B C19B C20B C17B 78.3(8) . 2_666
C20A C19B C20B C17B -178.4(11) . 2_666
N1A N1B C20B C20A 1(2) . .
C16B N1B C20B C20A 111.7(19) . .
C16A N1B C20B C20A 81(2) . .
N1A N1B C20B C19B -70.0(19) . .
C16B N1B C20B C19B 41.1(10) . .
C20A N1B C20B C19B -70.6(17) . .
C16A N1B C20B C19B 9.9(17) . .
N1A N1B C20B C17B 162.8(18) . 2_666
C16B N1B C20B C17B -86.1(8) . 2_666
C20A N1B C20B C17B 162.2(18) . 2_666
C16A N1B C20B C17B -117.3(15) . 2_666
C16B N1B N1A C16A 2.7(13) . .
C20B N1B N1A C16A 128.1(12) . .
C20A N1B N1A C16A 128.6(16) . .
C16B N1B N1A C20A -125.9(14) . .
C20B N1B N1A C20A -0.5(19) . .
C16A N1B N1A C20A -128.6(16) . .
C20B N1B N1A C16B 125.4(15) . .
C20A N1B N1A C16B 125.9(14) . .
C16A N1B N1A C16B -2.7(13) . .
C16A C16B N1A N1B 175(3) . .
C17A C16B N1A N1B -103.0(17) . .
O2 C16B N1A N1B 142.9(14) . .
C17B C16B N1A N1B -64.9(16) . .
C17A C16B N1A C16A 82(2) . .
N1B C16B N1A C16A -175(3) . .
O2 C16B N1A C16A -31.7(17) . .
C17B C16B N1A C16A 121(2) . .
C16A C16B N1A C20A -131(2) . .
C17A C16B N1A C20A -49(2) . .
N1B C16B N1A C20A 54.1(17) . .
O2 C16B N1A C20A -163.0(12) . .
C17B C16B N1A C20A -10.7(19) . .
C17A C16B C16A O2 115.8(17) . .
N1B C16B C16A O2 -129.1(14) . .
C17B C16B C16A O2 101(2) . .
N1A C16B C16A O2 -132.2(19) . .
C17A C16B C16A N1A -112.0(14) . .
N1B C16B C16A N1A 3.0(14) . .
O2 C16B C16A N1A 132.2(19) . .
C17B C16B C16A N1A -126.8(17) . .
C17A C16B C16A N1B -115.1(13) . .
O2 C16B C16A N1B 129.1(14) . .
C17B C16B C16A N1B -130(2) . .
N1A C16B C16A N1B -3.0(14) . .
N1B C16B C16A C17A 115.1(13) . .
O2 C16B C16A C17A -115.8(17) . .
C17B C16B C16A C17A -15(2) . .
N1A C16B C16A C17A 112.0(14) . .
C16B O2 C16A N1A -96(3) . .
C16B O2 C16A N1B -52(2) . .
C16B O2 C16A C17A 55(2) . .
N1B N1A C16A C16B -4(2) . .
C20A N1A C16A C16B 61(3) . .
N1B N1A C16A O2 96(3) . .
C20A N1A C16A O2 162(3) . .
C16B N1A C16A O2 101(4) . .
C20A N1A C16A N1B 66(2) . .
C16B N1A C16A N1B 4(2) . .
N1B N1A C16A C17A -56.5(19) . .
C20A N1A C16A C17A 9(3) . .
C16B N1A C16A C17A -52.0(16) . .
N1A N1B C16A C16B 175(3) . .
C20B N1B C16A C16B 66(2) . .
C20A N1B C16A C16B 122(2) . .
N1A N1B C16A O2 -112(3) . .
C16B N1B C16A O2 73(3) . .
C20B N1B C16A O2 139(2) . .
C20A N1B C16A O2 -165(3) . .
C16B N1B C16A N1A -175(3) . .
C20B N1B C16A N1A -108(2) . .
C20A N1B C16A N1A -53(2) . .
N1A N1B C16A C17A 127(2) . .
C16B N1B C16A C17A -47.6(15) . .
C20B N1B C16A C17A 19(2) . .
C20A N1B C16A C17A 74(2) . .
C18B C17B C17A C16B -124.0(12) . .
C20B C17B C17A C16B -22(7) 2_666 .
C16B C17B C17A C18B 124.0(12) . .
C20B C17B C17A C18B 102(6) 2_666 .
C18B C17B C17A C16A -134(2) . .
C16B C17B C17A C16A -10.3(14) . .
C20B C17B C17A C16A -32(8) 2_666 .
C16A C16B C17A C17B -162(3) . .
N1B C16B C17A C17B 99.9(16) . .
O2 C16B C17A C17B -119.5(14) . .
N1A C16B C17A C17B 136.7(16) . .
C16A C16B C17A C18B 131(3) . .
N1B C16B C17A C18B 33(3) . .
O2 C16B C17A C18B 173.7(18) . .
C17B C16B C17A C18B -67(2) . .
N1A C16B C17A C18B 70(3) . .
N1B C16B C17A C16A -98(2) . .
O2 C16B C17A C16A 42.8(19) . .
C17B C16B C17A C16A 162(3) . .
N1A C16B C17A C16A -61(2) . .
C19B C18B C17A C17B -111.8(15) . .
C19B C18B C17A C16B -38(3) . .
C17B C18B C17A C16B 73(2) . .
C19B C18B C17A C16A -3(3) . .
C17B C18B C17A C16A 109(3) . .
C16B C16A C17A C17B 20(3) . .
O2 C16A C17A C17B -63(3) . .
N1A C16A C17A C17B 95(3) . .
N1B C16A C17A C17B 67(2) . .
O2 C16A C17A C16B -82(3) . .
N1A C16A C17A C16B 75.3(19) . .
N1B C16A C17A C16B 47.8(14) . .
C16B C16A C17A C18B -72(3) . .
O2 C16A C17A C18B -154(3) . .
N1A C16A C17A C18B 3(3) . .
N1B C16A C17A C18B -24(3) . .
C19B C20B C20A N1B 115.7(8) . .
C17B C20B C20A N1B -69(3) 2_666 .
C19B C20B C20A N1A 115.4(16) . .
N1B C20B C20A N1A -0.3(12) . .
C17B C20B C20A N1A -69(3) 2_666 .
N1B C20B C20A C19B -115.7(8) . .
C17B C20B C20A C19B 175(3) 2_666 .
N1A N1B C20A C20B -179(2) . .
C16B N1B C20A C20B -102.3(10) . .
C16A N1B C20A C20B -132.7(11) . .
C16B N1B C20A N1A 77.1(19) . .
C20B N1B C20A N1A 179(2) . .
C16A N1B C20A N1A 46.8(18) . .
N1A N1B C20A C19B -133.5(16) . .
C16B N1B C20A C19B -56.4(15) . .
C20B N1B C20A C19B 45.9(12) . .
C16A N1B C20A C19B -86.8(14) . .
N1B N1A C20A C20B 0.5(18) . .
C16A N1A C20A C20B -72(3) . .
C16B N1A C20A C20B -44(2) . .
C16A N1A C20A N1B -72(2) . .
C16B N1A C20A N1B -44.8(15) . .
N1B N1A C20A C19B 53.5(16) . .
C16A N1A C20A C19B -19(2) . .
C16B N1A C20A C19B 8.8(16) . .
C18B C19B C20A C20B 99.7(9) . .
C18B C19B C20A N1B 45.6(11) . .
C20B C19B C20A N1B -54.1(8) . .
C18B C19B C20A N1A 17.7(16) . .
C20B C19B C20A N1A -81.9(14) . .
